data_7043997
loop_
_publ_author_name
'Lin, Cong'
'Li, Jian'
'Pan, Fengjuan'
'Zhao, Yifang'
'Xu, Le'
'Yang, Yanquan'
'Du, Xin'
'Lin, Xiaohuan'
'Liao, Fuhui'
'Lin, Jianhua'
'Yang, Tao'
'Sun, Junliang'

_publ_section_title
;
 A crystalline AlPO4-5 intermediate: designed synthesis, structure and
 phase transformation
;
_journal_name_full 'Dalton Trans.'
_journal_paper_doi 10.1039/C7DT02772A
_journal_year 2017
_chemical_formula_moiety 'Al3 O16 P4, 2(C7 H11 N2), H3 O'
_chemical_formula_sum 'C14 H25 Al3 N4 O17 P4'
_chemical_formula_weight 726.20
_space_group_crystal_system monoclinic
_space_group_IT_number 14
_space_group_name_Hall '-P 2ybc'
_space_group_name_H-M_alt 'P 1 21/c 1'
_symmetry_space_group_name_Hall '-P 2ybc'
_symmetry_space_group_name_H-M 'P 1 21/c 1'
_atom_sites_solution_hydrogens mixed
_atom_sites_solution_primary direct
_atom_sites_solution_secondary difmap
_audit_creation_method SHELXL-2014/7
_audit_update_record
;
2017-05-29 deposited with the CCDC.
2017-08-21 downloaded from the CCDC.
;
_cell_angle_alpha 90
_cell_angle_beta 94.108(7)
_cell_angle_gamma 90
_cell_formula_units_Z 4
_cell_length_a 8.9973(7)
_cell_length_b 14.6074(11)
_cell_length_c 21.2615(15)
_cell_measurement_reflns_used 2019
_cell_measurement_temperature 180.00(10)
_cell_measurement_theta_max 24.9830
_cell_measurement_theta_min 3.7760
_cell_volume 2787.2(4)
_computing_cell_refinement
;
CrysAlisPro, Agilent Technologies,
Version 1.171.36.32 (release 02-08-2013 CrysAlis171 .NET)
(compiled Aug  2 2013,16:46:58)
;
_computing_data_collection
;
CrysAlisPro, Agilent Technologies,
Version 1.171.36.32 (release 02-08-2013 CrysAlis171 .NET)
(compiled Aug  2 2013,16:46:58)
;
_computing_data_reduction
;
CrysAlisPro, Agilent Technologies,
Version 1.171.36.32 (release 02-08-2013 CrysAlis171 .NET)
(compiled Aug  2 2013,16:46:58)
;
_computing_structure_refinement 'SHELXL-2014/7 (Sheldrick, 2014)'
_computing_structure_solution 'SHELXL-2014/7 (Sheldrick, 2014)'
_diffrn_ambient_temperature 180.00(10)
_diffrn_detector_area_resol_mean 10.3714
_diffrn_measured_fraction_theta_full 0.9874
_diffrn_measured_fraction_theta_max 0.9874
_diffrn_measurement_device_type 'SuperNova, Dual, Cu at zero, Atlas'
_diffrn_measurement_method '\w scans'
_diffrn_radiation_type MoK\a
_diffrn_radiation_wavelength 0.71073
_diffrn_reflns_av_R_equivalents 0.0629
_diffrn_reflns_av_unetI/netI 0.0832
_diffrn_reflns_Laue_measured_fraction_full 0.9874
_diffrn_reflns_Laue_measured_fraction_max 0.9874
_diffrn_reflns_limit_h_max 9
_diffrn_reflns_limit_h_min -9
_diffrn_reflns_limit_k_max 17
_diffrn_reflns_limit_k_min -14
_diffrn_reflns_limit_l_max 23
_diffrn_reflns_limit_l_min -25
_diffrn_reflns_number 9162
_diffrn_reflns_point_group_measured_fraction_full 0.9874
_diffrn_reflns_point_group_measured_fraction_max 0.9874
_diffrn_reflns_theta_full 26.02
_diffrn_reflns_theta_max 26.0214
_diffrn_reflns_theta_min 3.077
_diffrn_source 'SuperNova (Mo) X-ray Source'
_exptl_absorpt_coefficient_mu 0.450
_exptl_absorpt_correction_T_max 1.00000
_exptl_absorpt_correction_T_min 0.96479
_exptl_absorpt_correction_type multi-scan
_exptl_absorpt_process_details
;
CrysAlisPro, Agilent Technologies,
Version 1.171.36.32 (release 02-08-2013 CrysAlis171 .NET)
(compiled Aug  2 2013,16:46:58)
Empirical absorption correction using spherical harmonics,
 implemented in SCALE3 ABSPACK scaling algorithm.
;
_exptl_crystal_colour colorless
_exptl_crystal_density_diffrn 1.731
_exptl_crystal_density_method 'not measured'
_exptl_crystal_description rod
_exptl_crystal_F_000 1488
_exptl_crystal_size_max 0.080
_exptl_crystal_size_mid 0.010
_exptl_crystal_size_min 0.010
_refine_diff_density_max 1.161
_refine_diff_density_min -0.468
_refine_diff_density_rms 0.109
_refine_ls_extinction_method none
_refine_ls_goodness_of_fit_ref 1.049
_refine_ls_hydrogen_treatment mixed
_refine_ls_matrix_type full
_refine_ls_number_parameters 392
_refine_ls_number_reflns 4279
_refine_ls_number_restraints 0
_refine_ls_restrained_S_all 1.049
_refine_ls_R_factor_all 0.0942
_refine_ls_R_factor_gt 0.0623
_refine_ls_shift/su_max 0.000
_refine_ls_shift/su_mean 0.000
_refine_ls_structure_factor_coef Fsqd
_refine_ls_weighting_details 'w=1/[\s^2^(Fo^2^)+(0.0774P)^2^+2.7715P] where P=(Fo^2^+2Fc^2^)/3'
_refine_ls_weighting_scheme calc
_refine_ls_wR_factor_gt 0.1501
_refine_ls_wR_factor_ref 0.1698
_reflns_Friedel_coverage 0.000
_reflns_number_gt 3001
_reflns_number_total 4279
_reflns_threshold_expression 'I > 2\s(I)'
_cod_data_source_file c7dt02772a2.cif
_cod_data_source_block 22
_cod_database_code 7043997
_shelx_shelxl_version_number 2014/7
_shelx_space_group_comment
;
The symmetry employed for this shelxl refinement is uniquely defined
by the following loop, which should always be used as a source of
symmetry information in preference to the above space-group names.
They are only intended as comments.
;
_shelx_estimated_absorpt_t_min 0.965
_shelx_estimated_absorpt_t_max 0.996

loop_
_space_group_symop_operation_xyz
'x, y, z'
'-x, y+1/2, -z+1/2'
'-x, -y, -z'
'x, -y-1/2, z-1/2'

loop_
_atom_site_label
_atom_site_type_symbol
_atom_site_fract_x
_atom_site_fract_y
_atom_site_fract_z
_atom_site_U_iso_or_equiv
_atom_site_adp_type
_atom_site_occupancy
_atom_site_site_symmetry_order
_atom_site_calc_flag
_atom_site_refinement_flags_posn
_atom_site_refinement_flags_adp
P1 P 0.37231(16) 0.08002(9) 0.67916(6) 0.0125(4) Uani 1 1 d . .
P2 P 0.62625(16) 0.27255(9) 0.81520(6) 0.0133(4) Uani 1 1 d . .
P3 P 0.54250(16) 0.43425(10) 0.63409(6) 0.0143(4) Uani 1 1 d . .
P4 P 0.13890(16) 0.42361(9) 0.75583(7) 0.0147(4) Uani 1 1 d . .
Al1 Al 0.63265(17) 0.06785(11) 0.78674(7) 0.0126(4) Uani 1 1 d . .
Al2 Al 0.36373(17) 0.28912(11) 0.70483(7) 0.0131(4) Uani 1 1 d . .
Al3 Al 0.78703(18) 0.42946(11) 0.74861(7) 0.0143(4) Uani 1 1 d . .
O1 O 0.5328(4) 0.0232(3) 0.84570(18) 0.0235(10) Uani 1 1 d . .
O2 O 0.7907(4) 0.0051(3) 0.77686(17) 0.0192(9) Uani 1 1 d . .
O3 O 0.6890(4) 0.1765(3) 0.80736(18) 0.0223(9) Uani 1 1 d . .
O4 O 0.5224(4) 0.0696(3) 0.71701(17) 0.0213(9) Uani 1 1 d . .
O5 O 0.2514(4) 0.0311(3) 0.71299(19) 0.0258(10) Uani 1 1 d . .
O6 O 0.3847(4) 0.0438(3) 0.61332(17) 0.0227(10) Uani 1 1 d . .
O7 O 0.3277(4) 0.1809(2) 0.67564(17) 0.0194(9) Uani 1 1 d . .
O8 O 0.4354(4) 0.3550(3) 0.64634(17) 0.0234(9) Uani 1 1 d . .
O9 O 0.1987(4) 0.3358(2) 0.72680(18) 0.0211(9) Uani 1 1 d . .
O10 O 0.4885(4) 0.2842(3) 0.76956(17) 0.0243(10) Uani 1 1 d . .
O11 O 0.5887(4) 0.2885(3) 0.88168(16) 0.0228(9) Uani 1 1 d . .
O12 O 0.7479(4) 0.3383(3) 0.79604(17) 0.0218(9) Uani 1 1 d . .
O13 O 0.9728(4) 0.4273(3) 0.73480(18) 0.0209(9) Uani 1 1 d . .
O14 O 0.6862(4) 0.4209(3) 0.67697(18) 0.0260(10) Uani 1 1 d . .
O15 O 0.5754(4) 0.4379(3) 0.56709(17) 0.0222(9) Uani 1 1 d . .
O16 O 0.1690(5) 0.4265(3) 0.82564(17) 0.0254(10) Uani 1 1 d . .
N1 N 1.0488(7) 0.1030(4) 0.4394(3) 0.0333(14) Uani 1 1 d . .
HN1 H 1.083(8) 0.088(5) 0.408(3) 0.040 Uiso 1 1 d . U
N2 N 0.8469(6) 0.1741(3) 0.5994(2) 0.0281(12) Uani 1 1 d . .
N3 N 1.1725(6) 0.6000(4) 0.4791(2) 0.0290(13) Uani 1 1 d . .
HN3 H 1.254(8) 0.591(4) 0.458(3) 0.035 Uiso 1 1 d . U
N4 N 0.7926(6) 0.6625(4) 0.5665(2) 0.0307(13) Uani 1 1 d . .
C1 C 1.1312(7) 0.1114(4) 0.4946(3) 0.0290(15) Uani 1 1 d . .
H1 H 1.2334 0.1012 0.4959 0.035 Uiso 1 1 calc R U
C2 C 1.0679(7) 0.1345(4) 0.5482(3) 0.0273(15) Uani 1 1 d . .
H2 H 1.1270 0.1403 0.5857 0.033 Uiso 1 1 calc R U
C3 C 0.9134(7) 0.1498(4) 0.5476(3) 0.0224(14) Uani 1 1 d . .
C4 C 0.8308(7) 0.1383(5) 0.4896(3) 0.0332(16) Uani 1 1 d . .
H4 H 0.7280 0.1464 0.4869 0.040 Uiso 1 1 calc R U
C5 C 0.9005(8) 0.1157(5) 0.4379(3) 0.0381(18) Uani 1 1 d . .
H5 H 0.8442 0.1085 0.3998 0.046 Uiso 1 1 calc R U
C6 C 0.9306(9) 0.1824(5) 0.6604(3) 0.0452(19) Uani 1 1 d . .
H6A H 0.9898 0.1284 0.6683 0.068 Uiso 1 1 calc R U
H6B H 0.8626 0.1892 0.6928 0.068 Uiso 1 1 calc R U
H6C H 0.9945 0.2350 0.6601 0.068 Uiso 1 1 calc R U
C7 C 0.6877(8) 0.1907(5) 0.5968(4) 0.0449(19) Uani 1 1 d . .
H7A H 0.6353 0.1342 0.5886 0.067 Uiso 1 1 calc R U
H7B H 0.6608 0.2336 0.5638 0.067 Uiso 1 1 calc R U
H7C H 0.6615 0.2153 0.6364 0.067 Uiso 1 1 calc R U
C8 C 1.1802(7) 0.6184(5) 0.5418(3) 0.0318(16) Uani 1 1 d . .
H8 H 1.2723 0.6166 0.5647 0.038 Uiso 1 1 calc R U
C9 C 1.0580(7) 0.6391(5) 0.5718(3) 0.0317(16) Uani 1 1 d . .
H9 H 1.0672 0.6521 0.6147 0.038 Uiso 1 1 calc R U
C10 C 0.9167(7) 0.6416(4) 0.5391(3) 0.0238(14) Uani 1 1 d . .
C11 C 0.9129(7) 0.6221(4) 0.4729(3) 0.0267(15) Uani 1 1 d . .
H11 H 0.8230 0.6235 0.4485 0.032 Uiso 1 1 calc R U
C12 C 1.0407(8) 0.6017(4) 0.4461(3) 0.0305(16) Uani 1 1 d . .
H12 H 1.0366 0.5885 0.4032 0.037 Uiso 1 1 calc R U
C13 C 0.7961(8) 0.6777(5) 0.6346(3) 0.0435(19) Uani 1 1 d . .
H13A H 0.8574 0.7298 0.6457 0.065 Uiso 1 1 calc R U
H13B H 0.8365 0.6246 0.6563 0.065 Uiso 1 1 calc R U
H13C H 0.6968 0.6885 0.6466 0.065 Uiso 1 1 calc R U
C14 C 0.6471(8) 0.6652(5) 0.5319(3) 0.0441(19) Uani 1 1 d . .
H14A H 0.5749 0.6894 0.5586 0.066 Uiso 1 1 calc R U
H14B H 0.6186 0.6044 0.5189 0.066 Uiso 1 1 calc R U
H14C H 0.6519 0.7035 0.4954 0.066 Uiso 1 1 calc R U
OW O 0.4239(5) 0.4245(3) 0.90060(19) 0.0258(10) Uani 1 1 d . .
HWA H 0.3494 0.4257 0.8738 0.019(17) Uiso 1 1 d . .
HWB H 0.4896 0.4657 0.8980 0.08(3) Uiso 1 1 d . .
HWC H 0.4761 0.3761 0.9016 0.05(2) Uiso 1 1 d . .

loop_
_atom_site_aniso_label
_atom_site_aniso_U_11
_atom_site_aniso_U_22
_atom_site_aniso_U_33
_atom_site_aniso_U_23
_atom_site_aniso_U_13
_atom_site_aniso_U_12
P1 0.0082(8) 0.0100(7) 0.0192(7) -0.0001(6) 0.0001(6) 0.0005(6)
P2 0.0091(8) 0.0112(7) 0.0194(7) -0.0006(6) 0.0001(6) -0.0012(6)
P3 0.0103(8) 0.0165(8) 0.0162(7) 0.0014(6) 0.0025(6) 0.0001(6)
P4 0.0085(8) 0.0142(8) 0.0219(8) -0.0001(6) 0.0038(6) 0.0005(6)
Al1 0.0055(9) 0.0138(9) 0.0185(8) 0.0008(7) 0.0015(6) -0.0005(7)
Al2 0.0082(9) 0.0114(8) 0.0199(8) -0.0010(7) 0.0015(6) 0.0005(7)
Al3 0.0085(9) 0.0138(9) 0.0207(9) 0.0000(7) 0.0027(7) 0.0010(7)
O1 0.021(2) 0.019(2) 0.032(2) 0.0008(18) 0.0121(18) -0.0023(19)
O2 0.012(2) 0.017(2) 0.029(2) -0.0058(17) 0.0025(16) 0.0032(17)
O3 0.017(2) 0.012(2) 0.037(2) -0.0012(17) -0.0002(18) 0.0013(17)
O4 0.010(2) 0.030(2) 0.023(2) -0.0008(18) -0.0041(16) 0.0028(18)
O5 0.017(2) 0.019(2) 0.042(2) 0.0055(19) 0.0098(19) -0.0011(18)
O6 0.021(2) 0.026(2) 0.020(2) -0.0026(18) -0.0058(17) 0.0068(19)
O7 0.019(2) 0.0080(19) 0.031(2) -0.0007(17) -0.0002(17) 0.0017(17)
O8 0.021(2) 0.020(2) 0.030(2) 0.0006(18) 0.0085(17) -0.0066(19)
O9 0.014(2) 0.014(2) 0.035(2) -0.0035(17) -0.0001(17) 0.0028(17)
O10 0.017(2) 0.029(2) 0.025(2) -0.0019(18) -0.0048(17) 0.0028(19)
O11 0.019(2) 0.032(2) 0.018(2) -0.0008(18) 0.0015(16) 0.0009(19)
O12 0.022(2) 0.020(2) 0.023(2) 0.0037(17) -0.0012(17) -0.0076(18)
O13 0.006(2) 0.022(2) 0.035(2) 0.0015(18) 0.0034(17) -0.0005(17)
O14 0.013(2) 0.039(3) 0.025(2) 0.0014(19) -0.0015(17) 0.0033(19)
O15 0.021(2) 0.029(2) 0.017(2) -0.0002(17) 0.0050(16) -0.0029(19)
O16 0.022(2) 0.033(3) 0.022(2) 0.0011(18) 0.0015(17) -0.0030(19)
N1 0.039(4) 0.038(3) 0.024(3) 0.000(3) 0.011(3) 0.001(3)
N2 0.021(3) 0.031(3) 0.033(3) -0.001(2) 0.007(2) 0.000(2)
N3 0.022(3) 0.033(3) 0.033(3) 0.002(2) 0.016(2) 0.002(3)
N4 0.023(3) 0.038(3) 0.032(3) -0.012(3) 0.010(2) -0.003(3)
C1 0.016(4) 0.032(4) 0.039(4) -0.003(3) 0.002(3) 0.006(3)
C2 0.024(4) 0.036(4) 0.021(3) 0.002(3) -0.005(3) -0.002(3)
C3 0.024(4) 0.020(3) 0.023(3) 0.007(3) 0.004(3) 0.003(3)
C4 0.018(4) 0.038(4) 0.043(4) 0.003(3) -0.002(3) 0.006(3)
C5 0.034(5) 0.053(5) 0.026(4) -0.001(3) -0.006(3) 0.004(4)
C6 0.051(5) 0.055(5) 0.031(4) -0.006(4) 0.011(3) 0.001(4)
C7 0.027(4) 0.047(5) 0.064(5) -0.008(4) 0.022(4) 0.000(4)
C8 0.026(4) 0.035(4) 0.035(4) 0.003(3) 0.003(3) -0.001(3)
C9 0.027(4) 0.046(4) 0.022(3) -0.009(3) 0.000(3) -0.009(3)
C10 0.025(4) 0.020(3) 0.027(3) -0.005(3) 0.008(3) -0.001(3)
C11 0.023(4) 0.026(4) 0.031(3) 0.000(3) -0.002(3) 0.000(3)
C12 0.042(5) 0.025(3) 0.026(3) 0.001(3) 0.011(3) 0.001(3)
C13 0.041(5) 0.055(5) 0.037(4) -0.014(4) 0.018(3) -0.001(4)
C14 0.026(4) 0.051(5) 0.056(5) -0.009(4) 0.009(3) 0.001(4)
OW 0.019(2) 0.027(3) 0.032(2) 0.0022(18) 0.0030(19) -0.001(2)

loop_
_atom_type_symbol
_atom_type_description
_atom_type_scat_dispersion_real
_atom_type_scat_dispersion_imag
_atom_type_scat_source
C C 0.0033 0.0016 'International Tables Vol C Tables 4.2.6.8 and 6.1.1.4'
H H 0.0000 0.0000 'International Tables Vol C Tables 4.2.6.8 and 6.1.1.4'
N N 0.0061 0.0033 'International Tables Vol C Tables 4.2.6.8 and 6.1.1.4'
O O 0.0106 0.0060 'International Tables Vol C Tables 4.2.6.8 and 6.1.1.4'
Al Al 0.0645 0.0514 'International Tables Vol C Tables 4.2.6.8 and 6.1.1.4'
P P 0.1023 0.0942 'International Tables Vol C Tables 4.2.6.8 and 6.1.1.4'

loop_
_geom_angle_atom_site_label_1
_geom_angle_atom_site_label_2
_geom_angle_atom_site_label_3
_geom_angle
_geom_angle_site_symmetry_1
_geom_angle_site_symmetry_3
O6 P1 O5 112.1(2) . .
O6 P1 O7 109.2(2) . .
O5 P1 O7 106.3(2) . .
O6 P1 O4 109.4(2) . .
O5 P1 O4 109.8(2) . .
O7 P1 O4 109.9(2) . .
O11 P2 O3 110.9(2) . .
O11 P2 O10 110.8(2) . .
O3 P2 O10 108.9(2) . .
O11 P2 O12 111.6(2) . .
O3 P2 O12 105.7(2) . .
O10 P2 O12 108.9(2) . .
O15 P3 O14 111.0(2) . .
O15 P3 O1 111.2(2) . 2_656
O14 P3 O1 108.0(2) . 2_656
O15 P3 O8 111.2(2) . .
O14 P3 O8 108.3(2) . .
O1 P3 O8 107.1(2) 2_656 .
O16 P4 O13 113.2(2) . 1_455
O16 P4 O9 112.3(2) . .
O13 P4 O9 106.0(2) 1_455 .
O16 P4 O2 112.1(2) . 2_656
O13 P4 O2 105.4(2) 1_455 2_656
O9 P4 O2 107.3(2) . 2_656
O3 Al1 O2 107.0(2) . .
O3 Al1 O1 109.0(2) . .
O2 Al1 O1 111.5(2) . .
O3 Al1 O4 110.3(2) . .
O2 Al1 O4 109.48(19) . .
O1 Al1 O4 109.5(2) . .
O10 Al2 O7 110.3(2) . .
O10 Al2 O9 109.0(2) . .
O7 Al2 O9 108.5(2) . .
O10 Al2 O8 110.1(2) . .
O7 Al2 O8 108.76(19) . .
O9 Al2 O8 110.2(2) . .
O13 Al3 O14 107.8(2) . .
O13 Al3 O12 109.2(2) . .
O14 Al3 O12 110.2(2) . .
O13 Al3 O5 108.9(2) . 2_656
O14 Al3 O5 111.6(2) . 2_656
O12 Al3 O5 109.2(2) . 2_656
P3 O1 Al1 141.7(3) 2_646 .
P4 O2 Al1 147.1(3) 2_646 .
P2 O3 Al1 140.8(3) . .
P1 O4 Al1 152.4(3) . .
P1 O5 Al3 142.5(3) . 2_646
P1 O7 Al2 145.7(3) . .
P3 O8 Al2 143.9(3) . .
P4 O9 Al2 140.4(3) . .
P2 O10 Al2 165.8(3) . .
P2 O12 Al3 145.1(3) . .
P4 O13 Al3 153.2(3) 1_655 .
P3 O14 Al3 151.9(3) . .
C5 N1 C1 119.3(6) . .
C3 N2 C7 120.8(5) . .
C3 N2 C6 121.4(5) . .
C7 N2 C6 117.8(5) . .
C12 N3 C8 119.7(6) . .
C10 N4 C14 122.5(5) . .
C10 N4 C13 120.6(5) . .
C14 N4 C13 116.8(5) . .
N1 C1 C2 121.2(6) . .
C1 C2 C3 120.5(5) . .
N2 C3 C4 121.0(6) . .
N2 C3 C2 122.3(5) . .
C4 C3 C2 116.7(5) . .
C5 C4 C3 119.9(6) . .
N1 C5 C4 122.3(6) . .
C9 C8 N3 121.6(6) . .
C8 C9 C10 120.9(6) . .
N4 C10 C9 123.2(5) . .
N4 C10 C11 120.9(6) . .
C9 C10 C11 115.9(5) . .
C12 C11 C10 119.8(6) . .
N3 C12 C11 122.1(6) . .

loop_
_geom_bond_atom_site_label_1
_geom_bond_atom_site_label_2
_geom_bond_distance
_geom_bond_site_symmetry_2
P1 O6 1.508(4) .
P1 O5 1.525(4) .
P1 O7 1.528(4) .
P1 O4 1.529(4) .
P2 O11 1.495(4) .
P2 O3 1.525(4) .
P2 O10 1.528(4) .
P2 O12 1.533(4) .
P3 O15 1.477(4) .
P3 O14 1.540(4) .
P3 O1 1.541(4) 2_656
P3 O8 1.540(4) .
P4 O16 1.490(4) .
P4 O13 1.530(4) 1_455
P4 O9 1.537(4) .
P4 O2 1.538(4) 2_656
Al1 O3 1.714(4) .
Al1 O2 1.718(4) .
Al1 O1 1.722(4) .
Al1 O4 1.724(4) .
Al2 O10 1.714(4) .
Al2 O7 1.721(4) .
Al2 O9 1.728(4) .
Al2 O8 1.733(4) .
Al3 O13 1.718(4) .
Al3 O14 1.721(4) .
Al3 O12 1.722(4) .
Al3 O5 1.741(4) 2_656
O1 P3 1.541(4) 2_646
O2 P4 1.538(4) 2_646
O5 Al3 1.741(4) 2_646
O13 P4 1.530(4) 1_655
N1 C5 1.345(9) .
N1 C1 1.350(8) .
N2 C3 1.339(7) .
N2 C7 1.450(9) .
N2 C6 1.456(8) .
N3 C12 1.335(8) .
N3 C8 1.357(8) .
N4 C10 1.332(8) .
N4 C14 1.456(8) .
N4 C13 1.463(8) .
C1 C2 1.352(8) .
C2 C3 1.408(9) .
C3 C4 1.403(8) .
C4 C5 1.345(9) .
C8 C9 1.343(9) .
C9 C10 1.405(9) .
C10 C11 1.435(8) .
C11 C12 1.353(9) .

loop_
_geom_hbond_atom_site_label_D
_geom_hbond_atom_site_label_H
_geom_hbond_atom_site_label_A
_geom_hbond_distance_DH
_geom_hbond_distance_HA
_geom_hbond_distance_DA
_geom_hbond_angle_DHA
_geom_hbond_site_symmetry_A
N1 HN1 O16 0.79(7) 1.97(7) 2.752(7) 170(7) 4_665
N3 HN3 O15 0.89(7) 1.72(7) 2.596(7) 167(6) 3_766
